data_2239376
loop_
_publ_author_name
'Chooset, Sirinart'
'Cunningham, Bryan'
'Kantacha, Anob'
'Zeller, Matthias'
'Wongnawa, Sumpun'

_publ_section_title
;
 Diaquabis(cinnamato-\k^2^<i>O</i>,<i>O</i>')cadmium
;
_journal_coeditor_code LH5688
_journal_issue 3
_journal_name_full 'Acta Crystallographica Section E'
_journal_page_first m106
_journal_page_last m107
_journal_paper_doi 10.1107/S160053681400364X
_journal_volume 70
_journal_year 2014
_chemical_formula_iupac '[Cd (C9 H7 O2)2 (H2 O)2]'
_chemical_formula_moiety 'C18 H18 Cd O6'
_chemical_formula_sum 'C18 H18 Cd O6'
_chemical_formula_weight 442.72
_chemical_name_systematic
;
Diaquabis(cinnamato-\k^2^<i>O</i>,<i>O</i>')cadmium
;
_space_group_crystal_system monoclinic
_space_group_IT_number 5
_space_group_name_Hall 'C 2y'
_space_group_name_H-M_alt 'C 1 2 1'
_symmetry_space_group_name_Hall 'C 2y'
_symmetry_space_group_name_H-M 'C 1 2 1'
_atom_sites_solution_hydrogens difmap
_atom_sites_solution_primary direct
_atom_sites_solution_secondary difmap
_audit_creation_method SHELXL-2013
_cell_angle_alpha 90
_cell_angle_beta 99.9130(10)
_cell_angle_gamma 90
_cell_formula_units_Z 2
_cell_length_a 11.7872(12)
_cell_length_b 5.3498(5)
_cell_length_c 13.8817(14)
_cell_measurement_reflns_used 4501
_cell_measurement_temperature 100(2)
_cell_measurement_theta_max 31.4283
_cell_measurement_theta_min 2.9793
_cell_volume 862.30(15)
_computing_cell_refinement 'SAINT (Bruker, 2012)'
_computing_data_collection 'APEX2 (Bruker, 2012)'
_computing_data_reduction
;
SAINT (Bruker, 2012) and SHELXTL (Sheldrick, 2008)
;
_computing_molecular_graphics
;
Mercury (Macrae <i>et al.</i>, 2008) and PLATON (Spek, 2009)
;
_computing_publication_material 'publCIF (Westrip, 2010)'
_computing_structure_refinement
;
SHELXL2013 (Sheldrick, 2008) and <i>SHELXLE</i> (H\"ubschle <i>et
al.</i>, 2011)
;
_computing_structure_solution 'SHELXS97 (Sheldrick, 2008)'
_diffrn_ambient_temperature 100(2)
_diffrn_measured_fraction_theta_full 0.998
_diffrn_measured_fraction_theta_max 0.938
_diffrn_measurement_device_type 'Bruker SMART APEX CCD'
_diffrn_measurement_method '\w and \f scans'
_diffrn_radiation_monochromator graphite
_diffrn_radiation_type MoK\a
_diffrn_radiation_wavelength 0.71073
_diffrn_reflns_av_R_equivalents 0.0205
_diffrn_reflns_limit_h_max 16
_diffrn_reflns_limit_h_min -17
_diffrn_reflns_limit_k_max 7
_diffrn_reflns_limit_k_min -7
_diffrn_reflns_limit_l_max 19
_diffrn_reflns_limit_l_min -20
_diffrn_reflns_number 5087
_diffrn_reflns_theta_full 25.242
_diffrn_reflns_theta_max 31.428
_diffrn_reflns_theta_min 2.979
_exptl_absorpt_coefficient_mu 1.297
_exptl_absorpt_correction_T_max 0.7462
_exptl_absorpt_correction_T_min 0.6174
_exptl_absorpt_correction_type multi-scan
_exptl_absorpt_process_details '(SADABS; Bruker, 2012)'
_exptl_crystal_colour colourless
_exptl_crystal_density_diffrn 1.705
_exptl_crystal_description plate
_exptl_crystal_F_000 444
_exptl_crystal_size_max 0.280
_exptl_crystal_size_mid 0.086
_exptl_crystal_size_min 0.018
_refine_diff_density_max 1.086
_refine_diff_density_min -0.420
_refine_ls_abs_structure_details
;
Flack parameter determined using 1059 quotients
[(<i>I</i>^+^)-(<i>I</i>^-^)]/[(<i>I</i>^+^)+(<i>I</i>^-^)]
(Parsons <i>et al.</i>, 2013)
;
_refine_ls_abs_structure_Flack 0.018(14)
_refine_ls_extinction_method none
_refine_ls_goodness_of_fit_ref 1.045
_refine_ls_hydrogen_treatment refall
_refine_ls_matrix_type full
_refine_ls_number_parameters 150
_refine_ls_number_reflns 2531
_refine_ls_number_restraints 3
_refine_ls_restrained_S_all 1.045
_refine_ls_R_factor_all 0.0198
_refine_ls_R_factor_gt 0.0197
_refine_ls_shift/su_max 0.002
_refine_ls_shift/su_mean 0.000
_refine_ls_structure_factor_coef Fsqd
_refine_ls_weighting_details 'w=1/[\s^2^(Fo^2^)+(0.0239P)^2^] where P=(Fo^2^+2Fc^2^)/3'
_refine_ls_weighting_scheme calc
_refine_ls_wR_factor_gt 0.0458
_refine_ls_wR_factor_ref 0.0459
_reflns_number_gt 2529
_reflns_number_total 2531
_reflns_threshold_expression I>2\s(I)
_cod_data_source_file lh5688sup1.cf
_cod_data_source_block I
_cod_database_code 2239376
_cod_database_fobs_code 2239376
_shelx_space_group_comment
;
The symmetry employed for this shelxl refinement is uniquely defined
by the following loop, which should always be used as a source of
symmetry information in preference to the above space-group names.
They are only intended as comments.
;
_shelx_estimated_absorpt_t_min 0.6174
_shelx_estimated_absorpt_t_max 0.7462
_shelxl_version_number .2013

loop_
_space_group_symop_operation_xyz
'x, y, z'
'-x, y, -z'
'x+1/2, y+1/2, z'
'-x+1/2, y+1/2, -z'

loop_
_atom_site_type_symbol
_atom_site_label
_atom_site_fract_x
_atom_site_fract_y
_atom_site_fract_z
_atom_site_U_iso_or_equiv
_atom_site_adp_type
_atom_site_calc_flag
_atom_site_occupancy
Cd Cd1 1.0000 0.42839(2) 1.0000 0.00869(6) Uani d 1
O O3 0.90970(17) 0.1439(4) 1.07385(17) 0.0152(4) Uani d 1
H H3A 0.943(3) 0.013(5) 1.091(3) 0.020(10) Uiso d 1
H H3B 0.841(2) 0.127(10) 1.064(4) 0.044(14) Uiso d 1
O O1 0.96843(16) 0.7270(4) 0.87606(14) 0.0116(4) Uani d 1
C C1 0.8274(2) 1.4604(9) 0.65368(19) 0.0130(8) Uani d 1
H H1 0.910(3) 1.43(2) 0.661(2) 0.027(8) Uiso d 1
O O2 0.81721(16) 0.6060(4) 0.93838(15) 0.0129(4) Uani d 1
C C2 0.7702(3) 1.6408(5) 0.5914(2) 0.0160(5) Uani d 1
H H2 0.810(3) 1.741(8) 0.558(3) 0.013(9) Uiso d 1
C C3 0.6509(3) 1.6611(6) 0.5806(2) 0.0170(5) Uani d 1
H H3 0.615(3) 1.787(8) 0.540(3) 0.020(10) Uiso d 1
C C4 0.5903(3) 1.5009(6) 0.6322(2) 0.0180(6) Uani d 1
H H4 0.505(3) 1.511(7) 0.623(3) 0.021(10) Uiso d 1
C C5 0.6473(3) 1.3212(6) 0.6945(2) 0.0163(5) Uani d 1
H H5 0.605(3) 1.209(8) 0.726(3) 0.020(10) Uiso d 1
C C6 0.7674(2) 1.2971(5) 0.70604(19) 0.0116(5) Uani d 1
C C7 0.8322(2) 1.1060(5) 0.76880(19) 0.0113(5) Uani d 1
H H7 0.915(3) 1.100(7) 0.769(3) 0.019(10) Uiso d 1
C C8 0.7895(2) 0.9423(16) 0.82500(18) 0.0134(6) Uani d 1
H H8 0.708(3) 0.92(2) 0.831(3) 0.031(9) Uiso d 1
C C9 0.8621(2) 0.7486(5) 0.88228(19) 0.0097(4) Uani d 1

loop_
_atom_site_aniso_label
_atom_site_aniso_U_11
_atom_site_aniso_U_22
_atom_site_aniso_U_33
_atom_site_aniso_U_12
_atom_site_aniso_U_13
_atom_site_aniso_U_23
Cd1 0.00734(9) 0.00637(10) 0.01212(10) 0.000 0.00096(6) 0.000
O3 0.0085(9) 0.0093(9) 0.0282(11) 0.0011(7) 0.0046(8) 0.0044(8)
O1 0.0089(8) 0.0106(9) 0.0152(9) 0.0004(7) 0.0022(7) 0.0007(7)
C1 0.0150(10) 0.011(2) 0.0127(10) -0.0026(11) 0.0010(8) 0.0008(10)
O2 0.0082(8) 0.0122(9) 0.0179(9) -0.0003(7) 0.0013(7) 0.0047(7)
C2 0.0233(14) 0.0117(12) 0.0128(12) -0.0010(10) 0.0027(10) 0.0027(10)
C3 0.0237(14) 0.0140(13) 0.0122(12) 0.0054(11) 0.0001(10) 0.0019(10)
C4 0.0170(12) 0.0210(15) 0.0158(13) 0.0058(9) 0.0024(11) 0.0034(9)
C5 0.0158(12) 0.0182(13) 0.0152(13) 0.0025(10) 0.0038(11) 0.0040(10)
C6 0.0142(12) 0.0113(13) 0.0091(11) 0.0020(9) 0.0013(9) -0.0010(9)
C7 0.0118(11) 0.0110(12) 0.0104(11) 0.0014(9) -0.0002(9) 0.0001(9)
C8 0.0109(9) 0.0130(15) 0.0158(9) 0.0069(19) 0.0015(7) 0.0020(19)
C9 0.0100(11) 0.0082(11) 0.0103(11) -0.0015(9) -0.0003(9) -0.0012(9)

loop_
_atom_type_symbol
_atom_type_description
_atom_type_scat_dispersion_real
_atom_type_scat_dispersion_imag
_atom_type_scat_source
C C 0.0033 0.0016 'International Tables Vol C Tables 4.2.6.8 and 6.1.1.4'
H H 0.0000 0.0000 'International Tables Vol C Tables 4.2.6.8 and 6.1.1.4'
O O 0.0106 0.0060 'International Tables Vol C Tables 4.2.6.8 and 6.1.1.4'
Cd Cd -0.8075 1.2024 'International Tables Vol C Tables 4.2.6.8 and 6.1.1.4'

loop_
_geom_angle_atom_site_label_1
_geom_angle_atom_site_label_2
_geom_angle_atom_site_label_3
_geom_angle_site_symmetry_1
_geom_angle_site_symmetry_3
_geom_angle
O3 Cd1 O3 2_757 . 92.86(11)
O3 Cd1 O1 2_757 2_757 141.89(7)
O3 Cd1 O1 . 2_757 99.10(8)
O3 Cd1 O1 2_757 . 99.10(8)
O3 Cd1 O1 . . 141.89(7)
O1 Cd1 O1 2_757 . 93.45(10)
O3 Cd1 O2 2_757 . 126.04(8)
O3 Cd1 O2 . . 87.88(7)
O1 Cd1 O2 2_757 . 90.65(7)
O1 Cd1 O2 . . 55.96(7)
O3 Cd1 O2 2_757 2_757 87.88(7)
O3 Cd1 O2 . 2_757 126.04(8)
O1 Cd1 O2 2_757 2_757 55.96(7)
O1 Cd1 O2 . 2_757 90.65(7)
O2 Cd1 O2 . 2_757 132.85(10)
O3 Cd1 C9 2_757 . 116.30(8)
O3 Cd1 C9 . . 115.41(8)
O1 Cd1 C9 2_757 . 90.85(7)
O1 Cd1 C9 . . 28.08(7)
O2 Cd1 C9 . . 27.95(7)
O2 Cd1 C9 2_757 . 112.16(8)
O3 Cd1 C9 2_757 2_757 115.41(8)
O3 Cd1 C9 . 2_757 116.30(8)
O1 Cd1 C9 2_757 2_757 28.08(7)
O1 Cd1 C9 . 2_757 90.85(8)
O2 Cd1 C9 . 2_757 112.16(8)
O2 Cd1 C9 2_757 2_757 27.96(7)
C9 Cd1 C9 . 2_757 101.50(11)
Cd1 O3 H3A . . 119(3)
Cd1 O3 H3B . . 123(4)
H3A O3 H3B . . 112(5)
C9 O1 Cd1 . . 92.64(15)
C2 C1 C6 . . 121.4(3)
C2 C1 H1 . . 124(5)
C6 C1 H1 . . 114(5)
C9 O2 Cd1 . . 90.74(15)
C1 C2 C3 . . 119.6(3)
C1 C2 H2 . . 120(3)
C3 C2 H2 . . 121(2)
C4 C3 C2 . . 119.7(3)
C4 C3 H3 . . 122(2)
C2 C3 H3 . . 118(2)
C5 C4 C3 . . 120.8(3)
C5 C4 H4 . . 120(2)
C3 C4 H4 . . 120(2)
C4 C5 C6 . . 120.4(3)
C4 C5 H5 . . 119(3)
C6 C5 H5 . . 120(3)
C5 C6 C1 . . 118.2(3)
C5 C6 C7 . . 122.9(3)
C1 C6 C7 . . 118.9(3)
C8 C7 C6 . . 126.6(3)
C8 C7 H7 . . 117(2)
C6 C7 H7 . . 116(2)
C7 C8 C9 . . 122.2(2)
C7 C8 H8 . . 127(5)
C9 C8 H8 . . 111(5)
O2 C9 O1 . . 120.3(2)
O2 C9 C8 . . 119.0(3)
O1 C9 C8 . . 120.6(2)
O2 C9 Cd1 . . 61.30(13)
O1 C9 Cd1 . . 59.28(13)
C8 C9 Cd1 . . 174.6(3)

loop_
_geom_bond_atom_site_label_1
_geom_bond_atom_site_label_2
_geom_bond_site_symmetry_2
_geom_bond_distance
Cd1 O3 2_757 2.208(2)
Cd1 O3 . 2.208(2)
Cd1 O1 2_757 2.330(2)
Cd1 O1 . 2.330(2)
Cd1 O2 . 2.3753(19)
Cd1 O2 2_757 2.375(2)
Cd1 C9 . 2.708(3)
Cd1 C9 2_757 2.708(3)
O3 H3A . 0.82(2)
O3 H3B . 0.80(2)
O1 C9 . 1.276(3)
C1 C2 . 1.390(5)
C1 C6 . 1.403(5)
C1 H1 . 0.98(4)
O2 C9 . 1.269(3)
C2 C3 . 1.392(4)
C2 H2 . 0.89(4)
C3 C4 . 1.391(4)
C3 H3 . 0.94(4)
C4 C5 . 1.386(4)
C4 H4 . 0.99(4)
C5 C6 . 1.403(4)
C5 H5 . 0.93(4)
C6 C7 . 1.469(4)
C7 C8 . 1.328(7)
C7 H7 . 0.98(4)
C8 C9 . 1.485(7)
C8 H8 . 0.99(4)

loop_
_geom_hbond_atom_site_label_D
_geom_hbond_atom_site_label_H
_geom_hbond_atom_site_label_A
_geom_hbond_site_symmetry_A
_geom_hbond_distance_DH
_geom_hbond_distance_HA
_geom_hbond_distance_DA
_geom_hbond_angle_DHA
O3 H3A O1 2_747 0.82(2) 1.86(2) 2.679(3) 174(4)
O3 H3B O2 4_647 0.80(2) 1.86(3) 2.658(3) 171(5)
. . . . . . . .
